data_2207799
loop_
_publ_author_name
'Shi, Hong'
'Zhu, Hong-Jun'
'Wang, Jin-Tang'

_publ_section_title
;
 5-(4-Chlorophenyl)-1-phenylpyrazolidin-3-one
;
_journal_coeditor_code HK6067
_journal_issue 1
_journal_name_full 'Acta Crystallographica Section E'
_journal_page_first o233
_journal_page_last o235
_journal_paper_doi 10.1107/S1600536805041346
_journal_volume 62
_journal_year 2006
_chemical_formula_iupac 'C15 H13 Cl N2 O'
_chemical_formula_moiety 'C15 H13 Cl N2 O'
_chemical_formula_sum 'C15 H13 Cl N2 O'
_chemical_formula_weight 272.72
_chemical_name_systematic
;
5-(4-Chlorophenyl)-1-phenylpyrazolidin-3-one
;
_space_group_IT_number 14
_symmetry_cell_setting monoclinic
_symmetry_space_group_name_Hall '-P 2ybc'
_symmetry_space_group_name_H-M 'P 1 21/c 1'
_atom_sites_solution_hydrogens geom
_atom_sites_solution_primary direct
_atom_sites_solution_secondary difmap
_audit_creation_method SHELXL97
_cell_angle_alpha 90.00
_cell_angle_beta 115.74(3)
_cell_angle_gamma 90.00
_cell_formula_units_Z 4
_cell_length_a 11.826(2)
_cell_length_b 10.227(2)
_cell_length_c 12.867(3)
_cell_measurement_reflns_used 25
_cell_measurement_temperature 296(2)
_cell_measurement_theta_max 12
_cell_measurement_theta_min 9
_cell_volume 1401.8(6)
_computing_cell_refinement 'CAD-4 Software'
_computing_data_collection 'CAD-4 Software (Enraf--Nonius, 1989)'
_computing_data_reduction 'XCAD4 (Harms & Wocadlo, 1996)'
_computing_molecular_graphics SHELXL97
_computing_publication_material SHELXL97
_computing_structure_refinement 'SHELXL97 (Sheldrick, 1997)'
_computing_structure_solution 'SHELXS97 (Sheldrick, 1997)'
_diffrn_ambient_temperature 296(2)
_diffrn_measured_fraction_theta_full 0.996
_diffrn_measured_fraction_theta_max 0.996
_diffrn_measurement_device_type 'Enraf--Nonius CAD-4'
_diffrn_measurement_method \w/2\q
_diffrn_radiation_monochromator graphite
_diffrn_radiation_source 'fine-focus sealed tube'
_diffrn_radiation_type MoK\a
_diffrn_radiation_wavelength 0.71073
_diffrn_reflns_av_R_equivalents 0.1233
_diffrn_reflns_av_sigmaI/netI 0.0676
_diffrn_reflns_limit_h_max 14
_diffrn_reflns_limit_h_min 0
_diffrn_reflns_limit_k_max 12
_diffrn_reflns_limit_k_min 0
_diffrn_reflns_limit_l_max 13
_diffrn_reflns_limit_l_min -15
_diffrn_reflns_number 2581
_diffrn_reflns_theta_full 25.00
_diffrn_reflns_theta_max 24.98
_diffrn_reflns_theta_min 1.91
_diffrn_standards_decay_% 0
_diffrn_standards_interval_count 200
_diffrn_standards_interval_time 120
_diffrn_standards_number 3
_exptl_absorpt_coefficient_mu 0.265
_exptl_absorpt_correction_T_max 0.9739
_exptl_absorpt_correction_T_min 0.9246
_exptl_absorpt_correction_type psi-scan
_exptl_absorpt_process_details '(North <i>et al.</i>,  1968)'
_exptl_crystal_colour colourless
_exptl_crystal_density_diffrn 1.292
_exptl_crystal_density_method 'not measured'
_exptl_crystal_description block
_exptl_crystal_F_000 568
_exptl_crystal_size_max 0.30
_exptl_crystal_size_mid 0.30
_exptl_crystal_size_min 0.10
_refine_diff_density_max 0.334
_refine_diff_density_min -0.369
_refine_ls_extinction_method none
_refine_ls_goodness_of_fit_ref 1.003
_refine_ls_hydrogen_treatment constr
_refine_ls_matrix_type full
_refine_ls_number_parameters 172
_refine_ls_number_reflns 2456
_refine_ls_number_restraints 0
_refine_ls_restrained_S_all 1.003
_refine_ls_R_factor_all 0.1266
_refine_ls_R_factor_gt 0.0622
_refine_ls_shift/su_max 0.000
_refine_ls_shift/su_mean 0.000
_refine_ls_structure_factor_coef Fsqd
_refine_ls_weighting_details 'calc w = 1/[\s^2^(Fo^2^)+(0.04P)^2^+3P] where P=(Fo^2^+2Fc^2^)/3'
_refine_ls_weighting_scheme calc
_refine_ls_wR_factor_gt 0.1300
_refine_ls_wR_factor_ref 0.1784
_reflns_number_gt 1395
_reflns_number_total 2456
_reflns_threshold_expression I>2\s(I)
_cod_data_source_file hk6067.cif
_cod_data_source_block I
_cod_original_sg_symbol_H-M 'P 21/c'
_cod_database_code 2207799
_cod_database_fobs_code 2207799

loop_
_symmetry_equiv_pos_as_xyz
'x, y, z'
'-x, y+1/2, -z+1/2'
'-x, -y, -z'
'x, -y-1/2, z-1/2'

loop_
_atom_site_label
_atom_site_fract_x
_atom_site_fract_y
_atom_site_fract_z
_atom_site_U_iso_or_equiv
_atom_site_adp_type
_atom_site_calc_flag
_atom_site_refinement_flags
_atom_site_occupancy
_atom_site_type_symbol
Cl 0.38800(13) 0.93994(17) 0.13705(13) 0.0866(5) Uani d . 1 Cl
O 0.9114(3) 1.1551(3) -0.0514(2) 0.0512(8) Uani d . 1 O
N1 0.9859(3) 1.0623(3) 0.2309(3) 0.0463(9) Uani d . 1 N
N2 0.9867(3) 1.0536(4) 0.1233(3) 0.0502(9) Uani d . 1 N
H2A 1.0235 0.9905 0.1059 0.060 Uiso calc R 1 H
C1 1.3372(6) 1.0928(7) 0.5131(6) 0.100(2) Uani d . 1 C
H1A 1.4152 1.0973 0.5765 0.120 Uiso calc R 1 H
C2 1.2298(7) 1.1078(6) 0.5279(5) 0.096(2) Uani d . 1 C
H2B 1.2347 1.1231 0.6010 0.115 Uiso calc R 1 H
C3 1.1137(5) 1.1000(5) 0.4327(4) 0.0643(14) Uani d . 1 C
H3A 1.0407 1.1077 0.4427 0.077 Uiso calc R 1 H
C4 1.1057(4) 1.0812(4) 0.3248(4) 0.0456(10) Uani d . 1 C
C5 1.2160(4) 1.0657(5) 0.3115(4) 0.0610(13) Uani d . 1 C
H5A 1.2134 1.0514 0.2391 0.073 Uiso calc R 1 H
C6 1.3300(5) 1.0720(6) 0.4094(6) 0.0837(17) Uani d . 1 C
H6A 1.4039 1.0611 0.4014 0.100 Uiso calc R 1 H
C7 0.9272(4) 1.1489(4) 0.0487(4) 0.0429(10) Uani d . 1 C
C8 0.8801(4) 1.2414(4) 0.1113(4) 0.0496(11) Uani d . 1 C
H8A 0.7943 1.2676 0.0627 0.060 Uiso calc R 1 H
H8B 0.9325 1.3188 0.1359 0.060 Uiso calc R 1 H
C9 0.8879(4) 1.1630(4) 0.2146(4) 0.0439(10) Uani d . 1 C
H9A 0.9171 1.2198 0.2826 0.053 Uiso calc R 1 H
C10 0.7652(4) 1.1013(4) 0.1962(3) 0.0443(10) Uani d . 1 C
C11 0.7328(5) 0.9724(4) 0.1603(4) 0.0563(12) Uani d . 1 C
H11A 0.7898 0.9185 0.1488 0.068 Uiso calc R 1 H
C12 0.6168(5) 0.9245(5) 0.1419(4) 0.0615(13) Uani d . 1 C
H12A 0.5956 0.8385 0.1179 0.074 Uiso calc R 1 H
C13 0.5337(4) 1.0018(5) 0.1583(4) 0.0583(13) Uani d . 1 C
C14 0.5644(5) 1.1282(6) 0.1966(5) 0.0752(16) Uani d . 1 C
H14A 0.5082 1.1801 0.2109 0.090 Uiso calc R 1 H
C15 0.6792(5) 1.1765(5) 0.2133(5) 0.0647(14) Uani d . 1 C
H15A 0.6990 1.2629 0.2368 0.078 Uiso calc R 1 H

loop_
_atom_site_aniso_label
_atom_site_aniso_U_11
_atom_site_aniso_U_22
_atom_site_aniso_U_33
_atom_site_aniso_U_12
_atom_site_aniso_U_13
_atom_site_aniso_U_23
Cl 0.0680(9) 0.1070(12) 0.0857(10) -0.0270(8) 0.0342(8) 0.0108(9)
O 0.066(2) 0.0463(18) 0.0481(18) 0.0140(15) 0.0313(15) 0.0068(15)
N1 0.053(2) 0.050(2) 0.043(2) 0.0062(18) 0.0276(18) -0.0061(17)
N2 0.063(2) 0.047(2) 0.045(2) 0.0212(19) 0.0277(18) 0.0017(18)
C1 0.082(5) 0.109(6) 0.069(4) 0.004(4) -0.005(4) -0.012(4)
C2 0.110(5) 0.092(5) 0.055(4) 0.011(4) 0.007(4) -0.013(3)
C3 0.083(4) 0.065(3) 0.045(3) 0.002(3) 0.029(3) -0.003(2)
C4 0.060(3) 0.031(2) 0.047(2) 0.003(2) 0.023(2) 0.0020(19)
C5 0.061(3) 0.057(3) 0.063(3) 0.005(3) 0.026(3) 0.006(3)
C6 0.057(3) 0.086(4) 0.089(4) 0.004(3) 0.014(3) 0.004(4)
C7 0.045(2) 0.040(2) 0.049(3) 0.003(2) 0.025(2) 0.001(2)
C8 0.060(3) 0.034(2) 0.067(3) 0.003(2) 0.040(2) -0.003(2)
C9 0.054(3) 0.038(2) 0.047(2) 0.004(2) 0.028(2) -0.010(2)
C10 0.051(2) 0.051(3) 0.034(2) 0.000(2) 0.0209(19) -0.0041(19)
C11 0.069(3) 0.046(3) 0.064(3) -0.001(2) 0.038(3) -0.007(2)
C12 0.082(4) 0.049(3) 0.055(3) -0.021(3) 0.031(3) -0.007(2)
C13 0.057(3) 0.073(3) 0.045(3) -0.008(3) 0.022(2) 0.008(2)
C14 0.069(3) 0.064(3) 0.111(5) 0.005(3) 0.057(3) -0.002(3)
C15 0.065(3) 0.044(3) 0.103(4) -0.006(2) 0.053(3) -0.013(3)

loop_
_atom_type_symbol
_atom_type_description
_atom_type_scat_dispersion_real
_atom_type_scat_dispersion_imag
_atom_type_scat_source
C C 0.0033 0.0016 'International Tables Vol C Tables 4.2.6.8 and 6.1.1.4'
H H 0.0000 0.0000 'International Tables Vol C Tables 4.2.6.8 and 6.1.1.4'
N N 0.0061 0.0033 'International Tables Vol C Tables 4.2.6.8 and 6.1.1.4'
O O 0.0106 0.0060 'International Tables Vol C Tables 4.2.6.8 and 6.1.1.4'
Cl Cl 0.1484 0.1585 'International Tables Vol C Tables 4.2.6.8 and 6.1.1.4'

loop_
_geom_angle_atom_site_label_1
_geom_angle_atom_site_label_2
_geom_angle_atom_site_label_3
_geom_angle
_geom_angle_publ_flag
N2 N1 C4 114.8(3) yes
N2 N1 C9 104.2(3) yes
C4 N1 C9 116.8(3) yes
C7 N2 N1 116.1(3) yes
C7 N2 H2A 122.0 ?
N1 N2 H2A 122.0 ?
C6 C1 C2 120.2(6) ?
C6 C1 H1A 119.9 ?
C2 C1 H1A 119.9 ?
C1 C2 C3 119.4(6) ?
C1 C2 H2B 120.3 ?
C3 C2 H2B 120.3 ?
C4 C3 C2 120.7(6) ?
C4 C3 H3A 119.7 ?
C2 C3 H3A 119.7 ?
C3 C4 C5 119.0(4) ?
C3 C4 N1 119.2(4) yes
C5 C4 N1 121.4(4) yes
C6 C5 C4 118.3(5) ?
C6 C5 H5A 120.9 ?
C4 C5 H5A 120.9 ?
C1 C6 C5 122.4(6) ?
C1 C6 H6A 118.8 ?
C5 C6 H6A 118.8 ?
O C7 N2 126.1(4) yes
O C7 C8 127.7(4) yes
N2 C7 C8 106.1(4) yes
C7 C8 C9 104.0(3) ?
C7 C8 H8A 111.0 ?
C9 C8 H8A 111.0 ?
C7 C8 H8B 111.0 ?
C9 C8 H8B 111.0 ?
H8A C8 H8B 109.0 ?
N1 C9 C10 111.7(3) yes
N1 C9 C8 103.5(3) yes
C10 C9 C8 113.3(4) ?
N1 C9 H9A 109.4 ?
C10 C9 H9A 109.4 ?
C8 C9 H9A 109.4 ?
C15 C10 C11 118.0(4) ?
C15 C10 C9 118.2(4) ?
C11 C10 C9 123.8(4) ?
C12 C11 C10 120.2(4) ?
C12 C11 H11A 119.9 ?
C10 C11 H11A 119.9 ?
C13 C12 C11 120.3(5) ?
C13 C12 H12A 119.8 ?
C11 C12 H12A 119.8 ?
C12 C13 C14 120.7(5) ?
C12 C13 Cl 120.1(4) yes
C14 C13 Cl 119.2(4) yes
C15 C14 C13 119.0(5) ?
C15 C14 H14A 120.5 ?
C13 C14 H14A 120.5 ?
C10 C15 C14 121.8(5) ?
C10 C15 H15A 119.1 ?
C14 C15 H15A 119.1 ?

loop_
_geom_bond_atom_site_label_1
_geom_bond_atom_site_label_2
_geom_bond_distance
_geom_bond_publ_flag
Cl C13 1.742(5) yes
O C7 1.220(5) yes
N1 N2 1.392(4) yes
N1 C4 1.420(6) yes
N1 C9 1.496(5) yes
N2 C7 1.334(5) yes
N2 H2A 0.8600 ?
C1 C6 1.317(8) ?
C1 C2 1.372(9) ?
C1 H1A 0.9300 ?
C2 C3 1.390(8) ?
C2 H2B 0.9300 ?
C3 C4 1.364(6) ?
C3 H3A 0.9300 ?
C4 C5 1.397(6) ?
C5 C6 1.390(7) ?
C5 H5A 0.9300 ?
C6 H6A 0.9300 ?
C7 C8 1.498(5) ?
C8 C9 1.521(6) ?
C8 H8A 0.9700 ?
C8 H8B 0.9700 ?
C9 C10 1.503(6) ?
C9 H9A 0.9800 ?
C10 C15 1.367(6) ?
C10 C11 1.394(6) ?
C11 C12 1.377(6) ?
C11 H11A 0.9300 ?
C12 C13 1.347(7) ?
C12 H12A 0.9300 ?
C13 C14 1.374(7) ?
C14 C15 1.371(7) ?
C14 H14A 0.9300 ?
C15 H15A 0.9300 ?

loop_
_geom_hbond_atom_site_label_D
_geom_hbond_atom_site_label_H
_geom_hbond_atom_site_label_A
_geom_hbond_site_symmetry_A
_geom_hbond_distance_DH
_geom_hbond_distance_HA
_geom_hbond_distance_DA
_geom_hbond_angle_DHA
_geom_hbond_publ_flag
N2 H2A O 3_775 0.86 1.94 2.799(5) 174 yes
C11 H11A N1 . 0.93 2.56 2.875(7) 101 yes

loop_
_geom_torsion_atom_site_label_1
_geom_torsion_atom_site_label_2
_geom_torsion_atom_site_label_3
_geom_torsion_atom_site_label_4
_geom_torsion
C4 N1 N2 C7 -115.3(4)
C9 N1 N2 C7 13.8(5)
C6 C1 C2 C3 0.4(11)
C1 C2 C3 C4 -1.8(9)
C2 C3 C4 C5 2.0(7)
C2 C3 C4 N1 174.5(5)
N2 N1 C4 C3 175.5(4)
C9 N1 C4 C3 53.1(5)
N2 N1 C4 C5 -12.2(6)
C9 N1 C4 C5 -134.6(4)
C3 C4 C5 C6 -0.9(7)
N1 C4 C5 C6 -173.3(5)
C2 C1 C6 C5 0.7(11)
C4 C5 C6 C1 -0.4(9)
N1 N2 C7 O -175.7(4)
N1 N2 C7 C8 1.9(5)
O C7 C8 C9 161.1(4)
N2 C7 C8 C9 -16.5(5)
N2 N1 C9 C10 99.5(4)
C4 N1 C9 C10 -132.7(4)
N2 N1 C9 C8 -22.7(4)
C4 N1 C9 C8 105.1(4)
C7 C8 C9 N1 23.9(4)
C7 C8 C9 C10 -97.3(4)
N1 C9 C10 C15 161.4(4)
C8 C9 C10 C15 -82.2(5)
N1 C9 C10 C11 -20.0(6)
C8 C9 C10 C11 96.4(5)
C15 C10 C11 C12 0.7(7)
C9 C10 C11 C12 -177.9(4)
C10 C11 C12 C13 0.0(7)
C11 C12 C13 C14 -1.7(8)
C11 C12 C13 Cl -179.0(4)
C12 C13 C14 C15 2.7(8)
Cl C13 C14 C15 180.0(4)
C11 C10 C15 C14 0.3(8)
C9 C10 C15 C14 179.0(5)
C13 C14 C15 C10 -2.0(8)
